data_1530759
loop_
_publ_author_name
'Sidorenko, O.V.'
'Zvyagin, B.B.'
'Soboleva, S.V.'

_publ_section_title
;
 Refinment of the crystal structure of 2M1 paragonite by the method of
 high-voltage electron diffraction
;
_journal_name_full Kristallografiya
_journal_page_first 971
_journal_page_last 975
_journal_volume 22
_journal_year 1977
_chemical_formula_sum 'Al3.02 H2 Na O12 Si2.98'
_chemical_name_systematic 'Na Al2 (Si2.98 Al1.02 O10) (O H)2'
_space_group_IT_number 15
_symmetry_space_group_name_Hall '-C 2yc'
_symmetry_space_group_name_H-M 'C 1 2/c 1'
_cell_angle_alpha 90
_cell_angle_beta 94.17
_cell_angle_gamma 90
_cell_formula_units_Z 4
_cell_length_a 5.135
_cell_length_b 8.894
_cell_length_c 19.36499
_cell_volume 882.071
_citation_journal_id_ASTM KRISAJ
_cod_data_source_file Sidorenko_KRISAJ_1977_248.cif
_cod_data_source_block H2Al3.02Na1O12Si2.98
_cod_original_cell_volume 882.0712
_cod_original_formula_sum 'H2 Al3.02 Na1 O12 Si2.98'
_cod_database_code 1530759

loop_
_symmetry_equiv_pos_as_xyz
x,y,z
-x,y,-z+1/2
-x,-y,-z
x,-y,z-1/2
x+1/2,y+1/2,z
-x+1/2,y+1/2,-z+1/2
-x+1/2,-y+1/2,-z
x+1/2,-y+1/2,z-1/2

loop_
_atom_site_label
_atom_site_type_symbol
_atom_site_fract_x
_atom_site_fract_y
_atom_site_fract_z
_atom_site_occupancy
_atom_site_U_iso_or_equiv
Al3 Al+3 0.441 0.252 0.1396 0.255 0.0
O1 O-2 0.94 0.072 0.0537 1 0.0
O3 O-2 0.396 0.245 0.0547 1 0.0
Si2 Si+4 0.441 0.252 0.1396 0.745 0.0
O5 O-2 0.258 0.386 0.1738 1 0.0
O2 O-2 0.958 0.436 0.0566 1 0.0
O4 O-2 0.753 0.294 0.168 1 0.0
O6 O-2 0.373 0.093 0.1748 1 0.0
Na1 Na+1 0 0.093 0.25 1 0.0
Al2 Al+3 0.946 0.421 0.1406 0.255 0.0
Al1 Al+3 0.257 0.413 0 1 0.0
Si1 Si+4 0.946 0.421 0.1406 0.745 0.0
